data_7051830
loop_
_publ_author_name
'Nogai, Stefan D.'
'Schuster, Oliver'
'Bruce, Jocelyn'
'Raubenheimer, Helgard G.'

_publ_section_title
;
 Titanoxycarbene complexes of Ti(iv) with O- and N-donor ligands
;
_journal_issue 3
_journal_name_full 'New Journal of Chemistry'
_journal_page_first 540
_journal_paper_doi 10.1039/b715075j
_journal_volume 32
_journal_year 2008
_chemical_formula_moiety 'C16 H24 Cl2 N2 O2 Ti'
_chemical_formula_sum 'C16 H24 Cl2 N2 O2 Ti'
_chemical_formula_weight 395.17
_chemical_name_systematic
;
?
;
_space_group_IT_number 14
_symmetry_cell_setting monoclinic
_symmetry_space_group_name_Hall '-P 2ybc'
_symmetry_space_group_name_H-M 'P 1 21/c 1'
_atom_sites_solution_hydrogens geom
_atom_sites_solution_primary direct
_atom_sites_solution_secondary difmap
_audit_creation_method SHELXL-97
_cell_angle_alpha 90.00
_cell_angle_beta 97.9060(10)
_cell_angle_gamma 90.00
_cell_formula_units_Z 4
_cell_length_a 8.7977(5)
_cell_length_b 13.4237(7)
_cell_length_c 16.4837(9)
_cell_measurement_reflns_used 5129
_cell_measurement_temperature 100(2)
_cell_measurement_theta_max 26.311
_cell_measurement_theta_min 2.337
_cell_volume 1928.18(18)
_computing_cell_refinement 'SAINT (Bruker, 2002)'
_computing_data_collection 'SMART (Bruker, 2001)'
_computing_data_reduction SAINT
_computing_molecular_graphics SHELXTL-PLUS
_computing_publication_material 'SHELXL-97 (Sheldrick, 1997)'
_computing_structure_refinement 'SHELXL-97 (Sheldrick, 1997)'
_computing_structure_solution 'SHELXS-97 (Sheldrick, 1997)'
_diffrn_ambient_temperature 100(2)
_diffrn_measured_fraction_theta_full 0.995
_diffrn_measured_fraction_theta_max 0.995
_diffrn_measurement_device_type 'Bruker APEX CCD area-detector'
_diffrn_measurement_method \w
_diffrn_radiation_monochromator graphite
_diffrn_radiation_source 'fine-focus sealed tube'
_diffrn_radiation_type MoK\a
_diffrn_radiation_wavelength 0.71073
_diffrn_reflns_av_R_equivalents 0.0200
_diffrn_reflns_av_sigmaI/netI 0.0252
_diffrn_reflns_limit_h_max 10
_diffrn_reflns_limit_h_min -10
_diffrn_reflns_limit_k_max 16
_diffrn_reflns_limit_k_min -15
_diffrn_reflns_limit_l_max 13
_diffrn_reflns_limit_l_min -20
_diffrn_reflns_number 10977
_diffrn_reflns_theta_full 26.35
_diffrn_reflns_theta_max 26.35
_diffrn_reflns_theta_min 1.96
_exptl_absorpt_coefficient_mu 0.730
_exptl_absorpt_correction_T_max 0.8677
_exptl_absorpt_correction_T_min 0.7122
_exptl_absorpt_correction_type multi-scan
_exptl_absorpt_process_details 'SADABS, Blessing, Acta Cryst. A51 (1995) 33-38'
_exptl_crystal_colour colourless
_exptl_crystal_density_diffrn 1.361
_exptl_crystal_density_method 'not measured'
_exptl_crystal_description block
_exptl_crystal_F_000 824
_exptl_crystal_size_max 0.30
_exptl_crystal_size_mid 0.20
_exptl_crystal_size_min 0.20
_refine_diff_density_max 0.596
_refine_diff_density_min -0.245
_refine_diff_density_rms 0.068
_refine_ls_extinction_method none
_refine_ls_goodness_of_fit_ref 1.025
_refine_ls_hydrogen_treatment constr
_refine_ls_matrix_type full
_refine_ls_number_parameters 270
_refine_ls_number_reflns 3908
_refine_ls_number_restraints 8
_refine_ls_restrained_S_all 1.027
_refine_ls_R_factor_all 0.0428
_refine_ls_R_factor_gt 0.0373
_refine_ls_shift/su_max 0.001
_refine_ls_shift/su_mean 0.000
_refine_ls_structure_factor_coef Fsqd
_refine_ls_weighting_details 'calc w=1/[\s^2^(Fo^2^)+(0.0558P)^2^+1.0083P] where P=(Fo^2^+2Fc^2^)/3'
_refine_ls_weighting_scheme calc
_refine_ls_wR_factor_gt 0.0953
_refine_ls_wR_factor_ref 0.0991
_reflns_number_gt 3471
_reflns_number_total 3908
_reflns_threshold_expression >2sigma(I)
_cod_data_source_file b715075j.txt
_cod_data_source_block Cl2Ti(OiPr)2(C5H5N)2
_cod_original_sg_symbol_H-M P2(1)/c
_cod_database_code 7051830

loop_
_symmetry_equiv_pos_as_xyz
'x, y, z'
'-x, y+1/2, -z+1/2'
'-x, -y, -z'
'x, -y-1/2, z-1/2'

loop_
_atom_site_label
_atom_site_type_symbol
_atom_site_fract_x
_atom_site_fract_y
_atom_site_fract_z
_atom_site_U_iso_or_equiv
_atom_site_adp_type
_atom_site_occupancy
_atom_site_symmetry_multiplicity
_atom_site_calc_flag
_atom_site_refinement_flags
_atom_site_disorder_assembly
_atom_site_disorder_group
Ti1 Ti 0.73112(4) 0.87167(2) 0.24866(2) 0.02478(12) Uani 1 1 d . A .
Cl1 Cl 0.92871(5) 0.82076(4) 0.17129(3) 0.03081(14) Uani 1 1 d . . .
Cl2 Cl 0.58746(5) 0.91299(4) 0.35573(3) 0.03414(14) Uani 1 1 d . . .
N11 N 0.93631(18) 0.93263(13) 0.33728(10) 0.0283(4) Uani 1 1 d . . .
C12 C 1.0704(2) 0.8839(2) 0.35609(13) 0.0412(5) Uani 1 1 d . . .
H12 H 1.0805 0.8190 0.3346 0.049 Uiso 1 1 calc R . .
C13 C 1.1944(3) 0.9255(3) 0.40584(15) 0.0554(8) Uani 1 1 d . . .
H13 H 1.2873 0.8890 0.4181 0.066 Uiso 1 1 calc R . .
C14 C 1.1823(3) 1.0191(2) 0.43717(15) 0.0608(9) Uani 1 1 d . . .
H14 H 1.2654 1.0482 0.4720 0.073 Uiso 1 1 calc R . .
C15 C 1.0474(3) 1.0695(2) 0.41702(14) 0.0520(7) Uani 1 1 d . . .
H15 H 1.0364 1.1353 0.4366 0.062 Uiso 1 1 calc R . .
C16 C 0.9274(3) 1.02416(16) 0.36800(12) 0.0367(5) Uani 1 1 d . . .
H16 H 0.8338 1.0598 0.3555 0.044 Uiso 1 1 calc R . .
N21 N 0.79294(19) 0.72845(12) 0.32159(10) 0.0288(4) Uani 1 1 d . . .
C22 C 0.8019(3) 0.64245(15) 0.28004(13) 0.0368(5) Uani 1 1 d . . .
H22 H 0.7819 0.6442 0.2219 0.044 Uiso 1 1 calc R . .
C23 C 0.8380(4) 0.55325(19) 0.31719(15) 0.0581(8) Uani 1 1 d . . .
H23 H 0.8446 0.4947 0.2855 0.070 Uiso 1 1 calc R . .
C24 C 0.8649(5) 0.5494(2) 0.40189(17) 0.0866(13) Uani 1 1 d . . .
H24 H 0.8907 0.4883 0.4293 0.104 Uiso 1 1 calc R . .
C25 C 0.8537(5) 0.6362(2) 0.44583(15) 0.0747(11) Uani 1 1 d . . .
H25 H 0.8706 0.6357 0.5040 0.090 Uiso 1 1 calc R . .
C26 C 0.8177(3) 0.72315(17) 0.40362(13) 0.0420(5) Uani 1 1 d . . .
H26 H 0.8099 0.7826 0.4341 0.050 Uiso 1 1 calc R . .
O31 O 0.58523(15) 0.80229(11) 0.18840(8) 0.0303(3) Uani 1 1 d D . .
C32A C 0.4868(3) 0.8022(3) 0.11421(18) 0.0341(10) Uani 0.695(8) 1 d PD A 1
H32A H 0.4975 0.8673 0.0861 0.041 Uiso 0.695(8) 1 calc PR A 1
C33A C 0.3230(5) 0.7931(10) 0.1331(7) 0.075(4) Uani 0.695(8) 1 d PD A 1
H33A H 0.3067 0.7260 0.1538 0.113 Uiso 0.695(8) 1 calc PR A 1
H33B H 0.2513 0.8048 0.0830 0.113 Uiso 0.695(8) 1 calc PR A 1
H33C H 0.3054 0.8424 0.1746 0.113 Uiso 0.695(8) 1 calc PR A 1
C34A C 0.5254(12) 0.7206(11) 0.0596(6) 0.073(4) Uani 0.695(8) 1 d PD A 1
H34A H 0.6343 0.7247 0.0531 0.109 Uiso 0.695(8) 1 calc PR A 1
H34B H 0.4628 0.7272 0.0059 0.109 Uiso 0.695(8) 1 calc PR A 1
H34C H 0.5046 0.6562 0.0837 0.109 Uiso 0.695(8) 1 calc PR A 1
C32B C 0.4864(8) 0.7393(6) 0.1395(5) 0.045(3) Uani 0.305(8) 1 d PD A 2
H32B H 0.4828 0.6740 0.1685 0.054 Uiso 0.305(8) 1 calc PR A 2
C33B C 0.3250(11) 0.7818(16) 0.1250(9) 0.037(4) Uani 0.305(8) 1 d PD A 2
H33D H 0.2852 0.7879 0.1775 0.056 Uiso 0.305(8) 1 calc PR A 2
H33E H 0.2585 0.7374 0.0887 0.056 Uiso 0.305(8) 1 calc PR A 2
H33F H 0.3273 0.8477 0.0996 0.056 Uiso 0.305(8) 1 calc PR A 2
C34B C 0.548(2) 0.722(2) 0.0612(10) 0.049(6) Uani 0.305(8) 1 d PD A 2
H34D H 0.5393 0.7828 0.0284 0.074 Uiso 0.305(8) 1 calc PR A 2
H34E H 0.4898 0.6682 0.0307 0.074 Uiso 0.305(8) 1 calc PR A 2
H34F H 0.6565 0.7022 0.0729 0.074 Uiso 0.305(8) 1 calc PR A 2
O41 O 0.70967(16) 0.99036(10) 0.20295(8) 0.0327(3) Uani 1 1 d D . .
C42A C 0.7219(6) 1.0840(3) 0.1710(3) 0.0409(12) Uani 0.526(5) 1 d PD A 1
H42A H 0.8084 1.1197 0.2046 0.049 Uiso 0.526(5) 1 calc PR A 1
C43A C 0.5772(8) 1.1406(5) 0.1749(4) 0.078(2) Uani 0.526(5) 1 d PD A 1
H43A H 0.4949 1.1127 0.1353 0.118 Uiso 0.526(5) 1 calc PR A 1
H43B H 0.5928 1.2107 0.1617 0.118 Uiso 0.526(5) 1 calc PR A 1
H43C H 0.5488 1.1356 0.2302 0.118 Uiso 0.526(5) 1 calc PR A 1
C44A C 0.7566(6) 1.0755(4) 0.0856(3) 0.0549(15) Uani 0.526(5) 1 d PD A 1
H44A H 0.8530 1.0390 0.0854 0.082 Uiso 0.526(5) 1 calc PR A 1
H44B H 0.7664 1.1422 0.0629 0.082 Uiso 0.526(5) 1 calc PR A 1
H44C H 0.6733 1.0396 0.0523 0.082 Uiso 0.526(5) 1 calc PR A 1
C42B C 0.6298(6) 1.0761(3) 0.1754(4) 0.0472(15) Uani 0.474(5) 1 d PD A 2
H42B H 0.5558 1.0915 0.2147 0.057 Uiso 0.474(5) 1 calc PR A 2
C43B C 0.7263(6) 1.1664(3) 0.1691(3) 0.0446(14) Uani 0.474(5) 1 d PD A 2
H43D H 0.7923 1.1772 0.2213 0.067 Uiso 0.474(5) 1 calc PR A 2
H43E H 0.6599 1.2245 0.1564 0.067 Uiso 0.474(5) 1 calc PR A 2
H43F H 0.7902 1.1568 0.1255 0.067 Uiso 0.474(5) 1 calc PR A 2
C44B C 0.5384(13) 1.0514(7) 0.0944(6) 0.171(7) Uani 0.474(5) 1 d PD A 2
H44D H 0.6083 1.0348 0.0550 0.256 Uiso 0.474(5) 1 calc PR A 2
H44E H 0.4754 1.1089 0.0745 0.256 Uiso 0.474(5) 1 calc PR A 2
H44F H 0.4717 0.9942 0.1009 0.256 Uiso 0.474(5) 1 calc PR A 2

loop_
_atom_site_aniso_label
_atom_site_aniso_U_11
_atom_site_aniso_U_22
_atom_site_aniso_U_33
_atom_site_aniso_U_23
_atom_site_aniso_U_13
_atom_site_aniso_U_12
Ti1 0.02747(19) 0.0248(2) 0.02136(19) -0.00168(13) 0.00077(14) -0.00035(13)
Cl1 0.0322(3) 0.0377(3) 0.0235(2) -0.00189(19) 0.00730(19) -0.00067(19)
Cl2 0.0272(2) 0.0434(3) 0.0324(3) -0.0108(2) 0.00627(19) 0.0004(2)
N11 0.0276(8) 0.0365(9) 0.0207(8) 0.0013(7) 0.0026(6) -0.0066(7)
C12 0.0268(10) 0.0680(16) 0.0288(11) -0.0001(10) 0.0038(9) -0.0030(10)
C13 0.0260(11) 0.107(2) 0.0321(13) 0.0070(14) -0.0001(9) -0.0130(13)
C14 0.0537(16) 0.094(2) 0.0311(13) 0.0082(14) -0.0065(11) -0.0456(16)
C15 0.0728(18) 0.0523(15) 0.0275(12) 0.0040(10) -0.0056(12) -0.0358(13)
C16 0.0493(13) 0.0352(11) 0.0242(10) 0.0045(8) 0.0005(9) -0.0121(10)
N21 0.0386(9) 0.0281(8) 0.0200(8) -0.0007(6) 0.0053(7) 0.0019(7)
C22 0.0562(13) 0.0317(11) 0.0233(10) -0.0016(8) 0.0086(9) 0.0056(10)
C23 0.110(2) 0.0324(12) 0.0322(13) -0.0015(10) 0.0103(14) 0.0183(14)
C24 0.189(4) 0.0342(14) 0.0341(14) 0.0085(12) 0.0059(19) 0.0274(19)
C25 0.158(3) 0.0428(15) 0.0206(12) 0.0045(10) 0.0046(16) 0.0166(18)
C26 0.0723(16) 0.0311(11) 0.0227(10) -0.0016(9) 0.0068(10) 0.0020(11)
O31 0.0291(7) 0.0360(8) 0.0248(7) -0.0054(6) 0.0001(6) -0.0024(6)
C32A 0.0315(16) 0.041(2) 0.0276(16) -0.0004(14) -0.0044(12) -0.0039(13)
C33A 0.022(4) 0.101(8) 0.099(8) 0.005(5) -0.002(3) 0.000(3)
C34A 0.072(7) 0.086(7) 0.054(6) -0.033(5) -0.014(4) 0.020(6)
C32B 0.041(4) 0.030(5) 0.058(6) 0.004(4) -0.015(4) 0.001(3)
C33B 0.038(9) 0.055(8) 0.018(5) 0.000(5) 0.001(5) 0.002(6)
C34B 0.024(5) 0.098(16) 0.024(8) -0.037(8) -0.002(4) -0.003(6)
O41 0.0418(8) 0.0291(7) 0.0269(7) 0.0019(6) 0.0031(6) 0.0051(6)
C42A 0.037(3) 0.038(3) 0.044(3) 0.0076(19) -0.006(2) -0.007(2)
C43A 0.112(6) 0.065(4) 0.058(4) 0.003(3) 0.011(4) 0.050(4)
C44A 0.063(3) 0.058(3) 0.044(3) 0.013(2) 0.013(2) 0.002(2)
C42B 0.031(3) 0.040(3) 0.068(4) 0.026(3) 0.000(3) 0.003(3)
C43B 0.056(3) 0.024(3) 0.053(3) 0.005(2) 0.006(3) -0.001(2)
C44B 0.178(10) 0.133(8) 0.155(9) 0.113(8) -0.141(9) -0.115(8)

loop_
_atom_type_symbol
_atom_type_description
_atom_type_scat_dispersion_real
_atom_type_scat_dispersion_imag
_atom_type_scat_source
C C 0.0033 0.0016 'International Tables Vol C Tables 4.2.6.8 and 6.1.1.4'
H H 0.0000 0.0000 'International Tables Vol C Tables 4.2.6.8 and 6.1.1.4'
N N 0.0061 0.0033 'International Tables Vol C Tables 4.2.6.8 and 6.1.1.4'
O O 0.0106 0.0060 'International Tables Vol C Tables 4.2.6.8 and 6.1.1.4'
Cl Cl 0.1484 0.1585 'International Tables Vol C Tables 4.2.6.8 and 6.1.1.4'
Ti Ti 0.2776 0.4457 'International Tables Vol C Tables 4.2.6.8 and 6.1.1.4'

loop_
_geom_angle_atom_site_label_1
_geom_angle_atom_site_label_2
_geom_angle_atom_site_label_3
_geom_angle
_geom_angle_site_symmetry_1
_geom_angle_site_symmetry_3
_geom_angle_publ_flag
O41 Ti1 O31 102.04(7) . . ?
O41 Ti1 N21 170.55(6) . . ?
O31 Ti1 N21 87.40(6) . . ?
O41 Ti1 N11 88.77(6) . . ?
O31 Ti1 N11 169.03(6) . . ?
N21 Ti1 N11 81.79(6) . . ?
O41 Ti1 Cl2 94.02(5) . . ?
O31 Ti1 Cl2 96.93(5) . . ?
N21 Ti1 Cl2 85.31(4) . . ?
N11 Ti1 Cl2 84.07(4) . . ?
O41 Ti1 Cl1 94.20(5) . . ?
O31 Ti1 Cl1 94.27(5) . . ?
N21 Ti1 Cl1 84.41(4) . . ?
N11 Ti1 Cl1 82.90(4) . . ?
Cl2 Ti1 Cl1 164.42(2) . . ?
C16 N11 C12 117.04(19) . . ?
C16 N11 Ti1 118.95(14) . . ?
C12 N11 Ti1 123.86(15) . . ?
N11 C12 C13 122.2(3) . . ?
N11 C12 H12 118.9 . . ?
C13 C12 H12 118.9 . . ?
C14 C13 C12 119.7(3) . . ?
C14 C13 H13 120.1 . . ?
C12 C13 H13 120.1 . . ?
C15 C14 C13 118.2(2) . . ?
C15 C14 H14 120.9 . . ?
C13 C14 H14 120.9 . . ?
C14 C15 C16 119.5(3) . . ?
C14 C15 H15 120.2 . . ?
C16 C15 H15 120.2 . . ?
N11 C16 C15 123.2(2) . . ?
N11 C16 H16 118.4 . . ?
C15 C16 H16 118.4 . . ?
C26 N21 C22 116.96(17) . . ?
C26 N21 Ti1 124.53(14) . . ?
C22 N21 Ti1 118.50(13) . . ?
N21 C22 C23 123.3(2) . . ?
N21 C22 H22 118.3 . . ?
C23 C22 H22 118.3 . . ?
C22 C23 C24 118.9(2) . . ?
C22 C23 H23 120.6 . . ?
C24 C23 H23 120.6 . . ?
C25 C24 C23 118.9(2) . . ?
C25 C24 H24 120.6 . . ?
C23 C24 H24 120.6 . . ?
C26 C25 C24 118.6(2) . . ?
C26 C25 H25 120.7 . . ?
C24 C25 H25 120.7 . . ?
N21 C26 C25 123.4(2) . . ?
N21 C26 H26 118.3 . . ?
C25 C26 H26 118.3 . . ?
C32B O31 C32A 39.5(4) . . ?
C32B O31 Ti1 172.4(3) . . ?
C32A O31 Ti1 143.44(19) . . ?
O31 C32A C34A 111.4(5) . . ?
O31 C32A C33A 108.2(5) . . ?
C34A C32A C33A 111.5(6) . . ?
O31 C32A H32A 108.6 . . ?
C34A C32A H32A 108.6 . . ?
C33A C32A H32A 108.6 . . ?
O31 C32B C34B 109.0(13) . . ?
O31 C32B C33B 111.0(9) . . ?
C34B C32B C33B 111.7(8) . . ?
O31 C32B H32B 108.3 . . ?
C34B C32B H32B 108.3 . . ?
C33B C32B H32B 108.3 . . ?
C32B C33B H33D 109.5 . . ?
C32B C33B H33E 109.5 . . ?
H33D C33B H33E 109.5 . . ?
C32B C33B H33F 109.5 . . ?
H33D C33B H33F 109.5 . . ?
H33E C33B H33F 109.5 . . ?
C32B C34B H34D 109.5 . . ?
C32B C34B H34E 109.5 . . ?
H34D C34B H34E 109.5 . . ?
C32B C34B H34F 109.5 . . ?
H34D C34B H34F 109.5 . . ?
H34E C34B H34F 109.5 . . ?
C42A O41 C42B 34.9(3) . . ?
C42A O41 Ti1 169.4(2) . . ?
C42B O41 Ti1 155.1(3) . . ?
O41 C42A C44A 109.3(4) . . ?
O41 C42A C43A 109.8(4) . . ?
C44A C42A C43A 111.6(4) . . ?
O41 C42A H42A 108.7 . . ?
C44A C42A H42A 108.7 . . ?
C43A C42A H42A 108.7 . . ?
O41 C42B C43B 115.4(4) . . ?
O41 C42B C44B 106.9(5) . . ?
C43B C42B C44B 111.0(5) . . ?
O41 C42B H42B 107.7 . . ?
C43B C42B H42B 107.7 . . ?
C44B C42B H42B 107.7 . . ?
C42B C43B H43D 109.5 . . ?
C42B C43B H43E 109.5 . . ?
H43D C43B H43E 109.5 . . ?
C42B C43B H43F 109.5 . . ?
H43D C43B H43F 109.5 . . ?
H43E C43B H43F 109.5 . . ?
C42B C44B H44D 109.5 . . ?
C42B C44B H44E 109.5 . . ?
H44D C44B H44E 109.5 . . ?
C42B C44B H44F 109.5 . . ?
H44D C44B H44F 109.5 . . ?
H44E C44B H44F 109.5 . . ?

loop_
_geom_bond_atom_site_label_1
_geom_bond_atom_site_label_2
_geom_bond_distance
_geom_bond_site_symmetry_2
_geom_bond_publ_flag
Ti1 O41 1.7614(14) . ?
Ti1 O31 1.7750(14) . ?
Ti1 N21 2.2930(17) . ?
Ti1 N11 2.3102(16) . ?
Ti1 Cl2 2.3736(6) . ?
Ti1 Cl1 2.3927(6) . ?
N11 C16 1.335(3) . ?
N11 C12 1.347(3) . ?
C12 C13 1.388(3) . ?
C12 H12 0.9500 . ?
C13 C14 1.368(4) . ?
C13 H13 0.9500 . ?
C14 C15 1.367(4) . ?
C14 H14 0.9500 . ?
C15 C16 1.380(3) . ?
C15 H15 0.9500 . ?
C16 H16 0.9500 . ?
N21 C26 1.341(3) . ?
N21 C22 1.350(3) . ?
C22 C23 1.362(3) . ?
C22 H22 0.9500 . ?
C23 C24 1.385(4) . ?
C23 H23 0.9500 . ?
C24 C25 1.382(4) . ?
C24 H24 0.9500 . ?
C25 C26 1.373(3) . ?
C25 H25 0.9500 . ?
C26 H26 0.9500 . ?
O31 C32B 1.389(5) . ?
O31 C32A 1.398(3) . ?
C32A C34A 1.487(8) . ?
C32A C33A 1.520(6) . ?
C32A H32A 1.0000 . ?
C33A H33A 0.9800 . ?
C33A H33B 0.9800 . ?
C33A H33C 0.9800 . ?
C34A H34A 0.9800 . ?
C34A H34B 0.9800 . ?
C34A H34C 0.9800 . ?
C32B C34B 1.487(8) . ?
C32B C33B 1.518(7) . ?
C32B H32B 1.0000 . ?
C33B H33D 0.9800 . ?
C33B H33E 0.9800 . ?
C33B H33F 0.9800 . ?
C34B H34D 0.9800 . ?
C34B H34E 0.9800 . ?
C34B H34F 0.9800 . ?
O41 C42A 1.372(4) . ?
O41 C42B 1.392(4) . ?
C42A C44A 1.485(6) . ?
C42A C43A 1.492(6) . ?
C42A H42A 1.0000 . ?
C43A H43A 0.9800 . ?
C43A H43B 0.9800 . ?
C43A H43C 0.9800 . ?
C44A H44A 0.9800 . ?
C44A H44B 0.9800 . ?
C44A H44C 0.9800 . ?
C42B C43B 1.491(6) . ?
C42B C44B 1.498(8) . ?
C42B H42B 1.0000 . ?
C43B H43D 0.9800 . ?
C43B H43E 0.9800 . ?
C43B H43F 0.9800 . ?
C44B H44D 0.9800 . ?
C44B H44E 0.9800 . ?
C44B H44F 0.9800 . ?

loop_
_geom_torsion_atom_site_label_1
_geom_torsion_atom_site_label_2
_geom_torsion_atom_site_label_3
_geom_torsion_atom_site_label_4
_geom_torsion
_geom_torsion_site_symmetry_1
_geom_torsion_site_symmetry_2
_geom_torsion_site_symmetry_3
_geom_torsion_site_symmetry_4
_geom_torsion_publ_flag
O41 Ti1 N11 C16 40.22(15) . . . . ?
O31 Ti1 N11 C16 -149.8(3) . . . . ?
N21 Ti1 N11 C16 -140.04(15) . . . . ?
Cl2 Ti1 N11 C16 -53.95(14) . . . . ?
Cl1 Ti1 N11 C16 134.61(14) . . . . ?
O41 Ti1 N11 C12 -135.12(16) . . . . ?
O31 Ti1 N11 C12 34.9(4) . . . . ?
N21 Ti1 N11 C12 44.62(16) . . . . ?
Cl2 Ti1 N11 C12 130.72(16) . . . . ?
Cl1 Ti1 N11 C12 -40.73(16) . . . . ?
C16 N11 C12 C13 0.7(3) . . . . ?
Ti1 N11 C12 C13 176.12(16) . . . . ?
N11 C12 C13 C14 -0.2(4) . . . . ?
C12 C13 C14 C15 -1.0(4) . . . . ?
C13 C14 C15 C16 1.7(4) . . . . ?
C12 N11 C16 C15 0.0(3) . . . . ?
Ti1 N11 C16 C15 -175.63(16) . . . . ?
C14 C15 C16 N11 -1.2(3) . . . . ?
O41 Ti1 N21 C26 49.9(5) . . . . ?
O31 Ti1 N21 C26 -133.51(19) . . . . ?
N11 Ti1 N21 C26 48.34(18) . . . . ?
Cl2 Ti1 N21 C26 -36.33(18) . . . . ?
Cl1 Ti1 N21 C26 131.95(18) . . . . ?
O41 Ti1 N21 C22 -131.7(4) . . . . ?
O31 Ti1 N21 C22 44.81(16) . . . . ?
N11 Ti1 N21 C22 -133.34(16) . . . . ?
Cl2 Ti1 N21 C22 141.99(16) . . . . ?
Cl1 Ti1 N21 C22 -49.74(15) . . . . ?
C26 N21 C22 C23 -1.7(4) . . . . ?
Ti1 N21 C22 C23 179.8(2) . . . . ?
N21 C22 C23 C24 1.0(5) . . . . ?
C22 C23 C24 C25 0.2(6) . . . . ?
C23 C24 C25 C26 -0.6(6) . . . . ?
C22 N21 C26 C25 1.3(4) . . . . ?
Ti1 N21 C26 C25 179.6(3) . . . . ?
C24 C25 C26 N21 -0.1(5) . . . . ?
O41 Ti1 O31 C32B 125(3) . . . . ?
N21 Ti1 O31 C32B -54(3) . . . . ?
N11 Ti1 O31 C32B -45(3) . . . . ?
Cl2 Ti1 O31 C32B -139(3) . . . . ?
Cl1 Ti1 O31 C32B 30(3) . . . . ?
O41 Ti1 O31 C32A 16.7(3) . . . . ?
N21 Ti1 O31 C32A -162.7(3) . . . . ?
N11 Ti1 O31 C32A -153.1(3) . . . . ?
Cl2 Ti1 O31 C32A 112.3(3) . . . . ?
Cl1 Ti1 O31 C32A -78.5(3) . . . . ?
C32B O31 C32A C34A -54.8(9) . . . . ?
Ti1 O31 C32A C34A 113.9(7) . . . . ?
C32B O31 C32A C33A 68.1(8) . . . . ?
Ti1 O31 C32A C33A -123.2(6) . . . . ?
C32A O31 C32B C34B 65.4(13) . . . . ?
Ti1 O31 C32B C34B -52(4) . . . . ?
C32A O31 C32B C33B -58.1(9) . . . . ?
Ti1 O31 C32B C33B -176(3) . . . . ?
O31 Ti1 O41 C42A -146.1(12) . . . . ?
N21 Ti1 O41 C42A 30.4(14) . . . . ?
N11 Ti1 O41 C42A 32.0(12) . . . . ?
Cl2 Ti1 O41 C42A 115.9(12) . . . . ?
Cl1 Ti1 O41 C42A -50.8(12) . . . . ?
O31 Ti1 O41 C42B 55.8(6) . . . . ?
N21 Ti1 O41 C42B -127.7(7) . . . . ?
N11 Ti1 O41 C42B -126.1(6) . . . . ?
Cl2 Ti1 O41 C42B -42.1(6) . . . . ?
Cl1 Ti1 O41 C42B 151.1(6) . . . . ?
C42B O41 C42A C44A -110.2(7) . . . . ?
Ti1 O41 C42A C44A 85.8(12) . . . . ?
C42B O41 C42A C43A 12.5(5) . . . . ?
Ti1 O41 C42A C43A -151.5(10) . . . . ?
C42A O41 C42B C43B -16.9(4) . . . . ?
Ti1 O41 C42B C43B 156.2(4) . . . . ?
C42A O41 C42B C44B 107.1(8) . . . . ?
Ti1 O41 C42B C44B -79.8(9) . . . . ?
